data_7716087
loop_
_publ_author_name
'Depenbrock, Felix'
'Limpke, Thomas'
'Stammler, Anja'
'Oldengott, Jan'
'B&#xf6;gge, Hartmut'
'Glaser, Thorsten'

_publ_section_title
;
 Increasing the electron donation in a dinucleating ligand family:
 molecular and electronic structures in a series of
 Co<sup>II</sup>Co<sup>II</sup> complexes.
;
_journal_issue 22
_journal_name_full 'Dalton transactions (Cambridge, England : 2003)'
_journal_page_first 9554
_journal_page_last 9567
_journal_paper_doi 10.1039/d4dt00877d
_journal_volume 53
_journal_year 2024
_chemical_formula_moiety 'C44 H67 Co2 N8 O5, 3(Cl O4), C2 H3 N, 2[C2H3N]'
_chemical_formula_sum 'C50 H76 Cl3 Co2 N11 O17'
_chemical_formula_weight 1327.42
_space_group_crystal_system monoclinic
_space_group_IT_number 14
_space_group_name_Hall '-P 2ybc'
_space_group_name_H-M_alt 'P 1 21/c 1'
_atom_sites_solution_hydrogens mixed
_atom_sites_solution_primary dual
_atom_sites_solution_secondary difmap
_audit_creation_date 2021-10-20
_audit_creation_method
;
Olex2 1.5-alpha
(compiled 2021.10.07 svn.r9718050b for OlexSys, GUI svn.r6410)
;
_audit_update_record
;
2024-03-18 deposited with the CCDC.	2024-05-16 downloaded from the CCDC.
;
_cell_angle_alpha 90
_cell_angle_beta 93.902(2)
_cell_angle_gamma 90
_cell_formula_units_Z 4
_cell_length_a 12.1162(16)
_cell_length_b 38.977(5)
_cell_length_c 12.8849(16)
_cell_measurement_reflns_used 9790
_cell_measurement_temperature 100(2)
_cell_measurement_theta_max 29.912
_cell_measurement_theta_min 2.293
_cell_volume 6070.8(13)
_computing_cell_refinement 'SAINT V8.40A (Bruker, 2019)'
_computing_data_collection 'APEX3 v2016.5-0 (Bruker AXS, 2016)'
_computing_data_reduction 'SAINT V8.40A (Bruker, 2019)'
_computing_molecular_graphics 'Olex2 1.5-alpha (Dolomanov et al., 2009)'
_computing_publication_material 'Olex2 1.5-alpha (Dolomanov et al., 2009)'
_computing_structure_refinement 'SHELXL 2018/3 (Sheldrick, 2015)'
_computing_structure_solution 'SHELXT 2018/1 (Sheldrick, 2015)'
_diffrn_ambient_temperature 100(2)
_diffrn_detector 'CCD area detector'
_diffrn_detector_area_resol_mean 7.9
_diffrn_detector_type 'Bruker APEX II area detector'
_diffrn_measured_fraction_theta_full 1.000
_diffrn_measured_fraction_theta_max 0.997
_diffrn_measurement_device '\k-geometry diffractometer'
_diffrn_measurement_device_type 'Bruker KAPPA APEX Duo'
_diffrn_measurement_method '\w and \f scans'
_diffrn_radiation_monochromator 'graphite monochromator'
_diffrn_radiation_probe x-ray
_diffrn_radiation_type MoK\a
_diffrn_radiation_wavelength 0.71073
_diffrn_reflns_av_R_equivalents 0.0529
_diffrn_reflns_av_unetI/netI 0.0373
_diffrn_reflns_Laue_measured_fraction_full 1.000
_diffrn_reflns_Laue_measured_fraction_max 0.997
_diffrn_reflns_limit_h_max 17
_diffrn_reflns_limit_h_min -17
_diffrn_reflns_limit_k_max 54
_diffrn_reflns_limit_k_min -54
_diffrn_reflns_limit_l_max 18
_diffrn_reflns_limit_l_min -18
_diffrn_reflns_number 114260
_diffrn_reflns_point_group_measured_fraction_full 1.000
_diffrn_reflns_point_group_measured_fraction_max 0.997
_diffrn_reflns_theta_full 25.242
_diffrn_reflns_theta_max 30.093
_diffrn_reflns_theta_min 1.668
_diffrn_source 'fine-focus sealed tube'
_diffrn_source_current 30.0
_diffrn_source_power 1.5
_diffrn_source_type 'Bruker KAPPA APEX Duo'
_diffrn_source_voltage 50.0
_diffrn_standards_decay_% 0
_diffrn_standards_interval_count 0
_diffrn_standards_interval_time 0
_diffrn_standards_number 0
_exptl_absorpt_coefficient_mu 0.754
_exptl_absorpt_correction_T_max 0.7460
_exptl_absorpt_correction_T_min 0.6872
_exptl_absorpt_correction_type multi-scan
_exptl_absorpt_process_details
;
SADABS-2016/2 (Bruker,2016/2) was used for absorption correction.
wR2(int) was 0.0535 before and 0.0467 after correction.
The Ratio of minimum to maximum transmission is 0.9212.
The \l/2 correction factor is Not present.
;
_exptl_crystal_colour green
_exptl_crystal_colour_primary green
_exptl_crystal_density_diffrn 1.452
_exptl_crystal_description plate
_exptl_crystal_F_000 2776
_exptl_crystal_size_max 0.461
_exptl_crystal_size_mid 0.216
_exptl_crystal_size_min 0.05
_refine_diff_density_max 0.594
_refine_diff_density_min -0.539
_refine_diff_density_rms 0.064
_refine_ls_extinction_method none
_refine_ls_goodness_of_fit_ref 1.012
_refine_ls_hydrogen_treatment mixed
_refine_ls_matrix_type full
_refine_ls_number_parameters 778
_refine_ls_number_reflns 17790
_refine_ls_number_restraints 211
_refine_ls_restrained_S_all 1.022
_refine_ls_R_factor_all 0.0619
_refine_ls_R_factor_gt 0.0403
_refine_ls_shift/su_max 0.001
_refine_ls_shift/su_mean 0.000
_refine_ls_structure_factor_coef Fsqd
_refine_ls_weighting_details 'w=1/[\s^2^(Fo^2^)+(0.0384P)^2^+4.3353P] where P=(Fo^2^+2Fc^2^)/3'
_refine_ls_weighting_scheme calc
_refine_ls_wR_factor_gt 0.0875
_refine_ls_wR_factor_ref 0.0951
_reflns_Friedel_coverage 0.000
_reflns_number_gt 13451
_reflns_number_total 17790
_reflns_threshold_expression 'I > 2\s(I)'
_cod_data_source_file d4dt00877d2.cif
_cod_data_source_block g2774
_cod_depositor_comments 'Adding full bibliography for 7716081--7716089.cif.'
_cod_database_code 7716087
_shelx_shelxl_version_number 2018/3
_shelx_space_group_comment
;
The symmetry employed for this shelxl refinement is uniquely defined
by the following loop, which should always be used as a source of
symmetry information in preference to the above space-group names.
They are only intended as comments.
;
_shelx_estimated_absorpt_t_max 0.963
_shelx_estimated_absorpt_t_min 0.723
_olex2_refinement_description
;
1. Fixed Uiso
 At 1.2 times of:
  All C(H) groups, All C(H,H) groups
 At 1.5 times of:
  All C(H,H,H) groups
2. Restrained distances
 Cl2-O21 \\sim Cl2-O21B \\sim Cl2-O24B \\sim Cl2-O22 \\sim Cl2-O22B \\sim
Cl2-O23B \\sim Cl2-O23 \\sim Cl2-
 O24
 with sigma of 0.02
 Cl1-O14 \\sim Cl1-O14B \\sim Cl1-O12B \\sim Cl1-O12 \\sim Cl1-O13B \\sim
Cl1-O13 \\sim Cl1-O11
 with sigma of 0.02
3. Uiso/Uaniso restraints and constraints
Cl2 \\sim O21 \\sim O22 \\sim O23 \\sim O24 \\sim O21B \\sim O22B \\sim O23B
\\sim O24B: within 2A with sigma of 0.01 and sigma for terminal atoms of 0.02
within 2A
Cl1 \\sim O11 \\sim O12 \\sim O13 \\sim O14 \\sim O12B \\sim O13B \\sim O14B:
within 2A with sigma of 0.01 and sigma for terminal atoms of 0.02 within 2A
4. Others
 Sof(O21B)=Sof(O22B)=Sof(O23B)=Sof(O24B)=1-FVAR(1)
 Sof(O21)=Sof(O22)=Sof(O23)=Sof(O24)=FVAR(1)
 Sof(O12B)=Sof(O13B)=Sof(O14B)=1-FVAR(2)
 Sof(O12)=Sof(O13)=Sof(O14)=FVAR(2)
5.a Secondary CH2 refined with riding coordinates:
 C1(H1A,H1B), C2(H2A,H2B), C3(H3A,H3B), C5(H5A,H5B), C25(H25A,H25B), C41(H41A,
 H41B), C42(H42A,H42B), C43(H43A,H43B), C45(H45A,H45B), C65(H65A,H65B)
5.b Aromatic/amide H refined with riding coordinates:
 C10(H10), C30(H30), C50(H50), C70(H70)
5.c Idealised Me refined as rotating group:
 C4(H4A,H4B,H4C), C11(H11A,H11B,H11C), C12(H12A,H12B,H12C), C13(H13A,H13B,
 H13C), C14(H14A,H14B,H14C), C15(H15A,H15B,H15C), C16(H16A,H16B,H16C), C17(H17A,
 H17B,H17C), C18(H18A,H18B,H18C), C19(H19A,H19B,H19C), C20(H20A,H20B,H20C),
 C21(H21A,H21B,H21C), C22(H22A,H22B,H22C), C44(H44A,H44B,H44C), C2S(H2SA,H2SB,
 H2SC)
;
_smtbx_masks_void_probe_radius 1.2
_smtbx_masks_void_truncation_radius 1.2
_olex2_submission_special_instructions 'No special instructions were received'

loop_
_space_group_symop_operation_xyz
'x, y, z'
'-x, y+1/2, -z+1/2'
'-x, -y, -z'
'x, -y-1/2, z-1/2'

loop_
_atom_site_label
_atom_site_type_symbol
_atom_site_fract_x
_atom_site_fract_y
_atom_site_fract_z
_atom_site_U_iso_or_equiv
_atom_site_adp_type
_atom_site_occupancy
_atom_site_site_symmetry_order
_atom_site_calc_flag
_atom_site_refinement_flags_posn
_atom_site_refinement_flags_adp
_atom_site_refinement_flags_occupancy
_atom_site_disorder_assembly
_atom_site_disorder_group
Co1 Co 0.60067(2) 0.34519(2) 0.19813(2) 0.01517(5) Uani 1 1 d . . . . .
Co2 Co 0.84450(2) 0.37119(2) 0.36289(2) 0.01652(5) Uani 1 1 d . . . . .
O3 O 0.70080(10) 0.37573(3) 0.28299(9) 0.0181(2) Uani 1 1 d . . . . .
H3 H 0.674(2) 0.3935(7) 0.2944(19) 0.036(7) Uiso 1 1 d . . . . .
O5 O 0.27443(13) 0.30032(4) 0.52178(11) 0.0370(4) Uani 1 1 d . . . . .
O6 O 0.38432(13) 0.42426(4) -0.17644(11) 0.0329(3) Uani 1 1 d . . . . .
O7 O 0.82384(16) 0.42907(4) 0.80649(11) 0.0434(4) Uani 1 1 d . . . . .
O8 O 1.14633(14) 0.44793(5) 0.06986(13) 0.0469(4) Uani 1 1 d . . . . .
N1 N 0.72552(12) 0.31440(4) 0.13413(11) 0.0169(3) Uani 1 1 d . . . . .
N2 N 0.49373(12) 0.30647(4) 0.11894(11) 0.0163(3) Uani 1 1 d . . . . .
N3 N 0.48849(12) 0.33329(4) 0.30729(11) 0.0183(3) Uani 1 1 d . . . . .
N4 N 0.52929(12) 0.37310(4) 0.07738(11) 0.0181(3) Uani 1 1 d . . . . .
N41 N 0.83117(12) 0.31804(4) 0.40346(11) 0.0196(3) Uani 1 1 d . . . . .
N42 N 1.01255(13) 0.36396(4) 0.43539(12) 0.0235(3) Uani 1 1 d . . . . .
N43 N 0.83445(13) 0.39626(4) 0.50263(12) 0.0223(3) Uani 1 1 d . . . . .
N44 N 0.94475(12) 0.39628(4) 0.26308(11) 0.0208(3) Uani 1 1 d . . . . .
C1 C 0.81841(14) 0.30701(5) 0.21255(13) 0.0193(3) Uani 1 1 d . . . . .
H1A H 0.866763 0.327438 0.220769 0.023 Uiso 1 1 calc R U . . .
H1B H 0.863181 0.287828 0.187605 0.023 Uiso 1 1 calc R U . . .
C2 C 0.67553(15) 0.28154(5) 0.09617(14) 0.0198(3) Uani 1 1 d . . . . .
H2A H 0.671482 0.265436 0.155208 0.024 Uiso 1 1 calc R U . . .
H2B H 0.722781 0.271044 0.045056 0.024 Uiso 1 1 calc R U . . .
C3 C 0.56052(15) 0.28746(5) 0.04571(13) 0.0192(3) Uani 1 1 d . . . . .
H3A H 0.565143 0.300818 -0.019196 0.023 Uiso 1 1 calc R U . . .
H3B H 0.524973 0.265164 0.027791 0.023 Uiso 1 1 calc R U . . .
C4 C 0.77049(15) 0.33339(5) 0.04585(14) 0.0215(4) Uani 1 1 d . . . . .
H4A H 0.798133 0.355815 0.070187 0.032 Uiso 1 1 calc R U . . .
H4B H 0.711761 0.336618 -0.009422 0.032 Uiso 1 1 calc R U . . .
H4C H 0.831124 0.320208 0.018758 0.032 Uiso 1 1 calc R U . . .
C5 C 0.45086(15) 0.28345(4) 0.19810(13) 0.0188(3) Uani 1 1 d . . . . .
H5A H 0.504381 0.264686 0.214185 0.023 Uiso 1 1 calc R U . . .
H5B H 0.380184 0.273096 0.170646 0.023 Uiso 1 1 calc R U . . .
C6 C 0.43267(14) 0.30346(5) 0.29607(13) 0.0180(3) Uani 1 1 d . . . . .
C7 C 0.36432(15) 0.29125(5) 0.37035(13) 0.0213(4) Uani 1 1 d . . . . .
C8 C 0.34974(15) 0.31222(5) 0.45692(14) 0.0233(4) Uani 1 1 d . . . . .
C9 C 0.40402(15) 0.34378(5) 0.46840(14) 0.0234(4) Uani 1 1 d . . . . .
C10 C 0.47291(15) 0.35264(5) 0.39165(14) 0.0219(4) Uani 1 1 d . . . . .
H10 H 0.511860 0.373750 0.398806 0.026 Uiso 1 1 calc R U . . .
C11 C 0.30910(18) 0.25671(5) 0.35825(15) 0.0300(4) Uani 1 1 d . . . . .
H11A H 0.362937 0.239705 0.337456 0.045 Uiso 1 1 calc R U . . .
H11B H 0.247697 0.258111 0.304838 0.045 Uiso 1 1 calc R U . . .
H11C H 0.280733 0.249844 0.424596 0.045 Uiso 1 1 calc R U . . .
C12 C 0.29343(18) 0.30237(7) 0.63233(15) 0.0351(5) Uani 1 1 d . . . . .
H12A H 0.259537 0.282545 0.664474 0.053 Uiso 1 1 calc R U . . .
H12B H 0.260577 0.323534 0.657348 0.053 Uiso 1 1 calc R U . . .
H12C H 0.373216 0.302433 0.650945 0.053 Uiso 1 1 calc R U . . .
C13 C 0.38944(19) 0.36889(6) 0.55587(16) 0.0331(5) Uani 1 1 d . . . . .
H13A H 0.418340 0.391371 0.537140 0.050 Uiso 1 1 calc R U . . .
H13B H 0.429870 0.360619 0.619460 0.050 Uiso 1 1 calc R U . . .
H13C H 0.310672 0.370939 0.567714 0.050 Uiso 1 1 calc R U . . .
C14 C 0.29084(18) 0.35988(6) -0.12221(16) 0.0314(4) Uani 1 1 d . . . . .
H14A H 0.229178 0.357723 -0.077213 0.047 Uiso 1 1 calc R U . . .
H14B H 0.311624 0.337096 -0.146437 0.047 Uiso 1 1 calc R U . . .
H14C H 0.268305 0.374330 -0.182204 0.047 Uiso 1 1 calc R U . . .
C15 C 0.3037(2) 0.44958(6) -0.1550(2) 0.0423(6) Uani 1 1 d . . . . .
H15A H 0.338202 0.467300 -0.109546 0.063 Uiso 1 1 calc R U . . .
H15B H 0.243185 0.438751 -0.120288 0.063 Uiso 1 1 calc R U . . .
H15C H 0.274507 0.460069 -0.220285 0.063 Uiso 1 1 calc R U . . .
C16 C 0.56737(19) 0.45736(5) -0.05771(16) 0.0294(4) Uani 1 1 d . . . . .
H16A H 0.644622 0.454616 -0.074284 0.044 Uiso 1 1 calc R U . . .
H16B H 0.563745 0.472582 0.002489 0.044 Uiso 1 1 calc R U . . .
H16C H 0.524601 0.467326 -0.117595 0.044 Uiso 1 1 calc R U . . .
C17 C 1.0371(2) 0.42140(6) 0.72598(17) 0.0377(5) Uani 1 1 d . . . . .
H17A H 1.068912 0.399959 0.754218 0.056 Uiso 1 1 calc R U . . .
H17B H 1.022529 0.436929 0.783284 0.056 Uiso 1 1 calc R U . . .
H17C H 1.089267 0.432251 0.681226 0.056 Uiso 1 1 calc R U . . .
C18 C 0.8228(3) 0.39995(7) 0.87574(19) 0.0645(9) Uani 1 1 d . . . . .
H18A H 0.811187 0.407886 0.946350 0.097 Uiso 1 1 calc R U . . .
H18B H 0.893665 0.387845 0.875708 0.097 Uiso 1 1 calc R U . . .
H18C H 0.762748 0.384361 0.852163 0.097 Uiso 1 1 calc R U . . .
C19 C 0.6190(2) 0.42080(9) 0.6877(2) 0.0597(9) Uani 1 1 d . . . . .
H19A H 0.596073 0.400222 0.724321 0.090 Uiso 1 1 calc R U . . .
H19B H 0.563947 0.426103 0.630675 0.090 Uiso 1 1 calc R U . . .
H19C H 0.624912 0.440155 0.736302 0.090 Uiso 1 1 calc R U . . .
C20 C 1.24652(18) 0.39498(7) 0.2082(2) 0.0437(6) Uani 1 1 d . . . . .
H20A H 1.288059 0.406765 0.265564 0.066 Uiso 1 1 calc R U . . .
H20B H 1.277525 0.401012 0.142311 0.066 Uiso 1 1 calc R U . . .
H20C H 1.251742 0.370116 0.218804 0.066 Uiso 1 1 calc R U . . .
C21 C 1.2236(3) 0.47201(9) 0.1188(3) 0.0696(10) Uani 1 1 d . . . . .
H21A H 1.183400 0.488971 0.157812 0.104 Uiso 1 1 calc R U . . .
H21B H 1.263616 0.483683 0.065442 0.104 Uiso 1 1 calc R U . . .
H21C H 1.276343 0.459746 0.166459 0.104 Uiso 1 1 calc R U . . .
C22 C 0.9189(2) 0.46518(6) 0.05754(18) 0.0410(6) Uani 1 1 d . . . . .
H22A H 0.937698 0.460547 -0.013916 0.061 Uiso 1 1 calc R U . . .
H22B H 0.948625 0.487610 0.079622 0.061 Uiso 1 1 calc R U . . .
H22C H 0.838344 0.465242 0.060573 0.061 Uiso 1 1 calc R U . . .
C25 C 0.40248(14) 0.32529(4) 0.06213(13) 0.0185(3) Uani 1 1 d . . . . .
H25A H 0.342211 0.329175 0.108950 0.022 Uiso 1 1 calc R U . . .
H25B H 0.372483 0.311262 0.002656 0.022 Uiso 1 1 calc R U . . .
C26 C 0.44148(14) 0.35927(4) 0.02275(13) 0.0173(3) Uani 1 1 d . . . . .
C27 C 0.38822(15) 0.37601(5) -0.06198(14) 0.0213(4) Uani 1 1 d . . . . .
C28 C 0.42969(16) 0.40803(5) -0.08904(14) 0.0231(4) Uani 1 1 d . . . . .
C29 C 0.51987(16) 0.42281(5) -0.03270(14) 0.0217(4) Uani 1 1 d . . . . .
C30 C 0.56630(15) 0.40396(5) 0.04958(14) 0.0199(3) Uani 1 1 d . . . . .
H30 H 0.628179 0.413387 0.088931 0.024 Uiso 1 1 calc R U . . .
C41 C 0.77588(15) 0.29756(5) 0.31790(13) 0.0192(3) Uani 1 1 d . . . . .
H41A H 0.695078 0.301564 0.315850 0.023 Uiso 1 1 calc R U . . .
H41B H 0.789310 0.272861 0.331552 0.023 Uiso 1 1 calc R U . . .
C42 C 0.94540(16) 0.30477(5) 0.42682(15) 0.0255(4) Uani 1 1 d . . . . .
H42A H 0.980328 0.300168 0.360968 0.031 Uiso 1 1 calc R U . . .
H42B H 0.942384 0.282925 0.465741 0.031 Uiso 1 1 calc R U . . .
C43 C 1.01414(17) 0.33067(5) 0.49076(16) 0.0292(4) Uani 1 1 d . . . . .
H43A H 0.983696 0.333564 0.559597 0.035 Uiso 1 1 calc R U . . .
H43B H 1.091227 0.322341 0.501886 0.035 Uiso 1 1 calc R U . . .
C44 C 0.76553(18) 0.31443(5) 0.49637(15) 0.0281(4) Uani 1 1 d . . . . .
H44A H 0.692047 0.324516 0.481524 0.042 Uiso 1 1 calc R U . . .
H44B H 0.803436 0.326347 0.555548 0.042 Uiso 1 1 calc R U . . .
H44C H 0.757866 0.290068 0.513204 0.042 Uiso 1 1 calc R U . . .
C45 C 1.03315(16) 0.39264(5) 0.50924(16) 0.0279(4) Uani 1 1 d . . . . .
H45A H 1.058195 0.413037 0.471544 0.033 Uiso 1 1 calc R U . . .
H45B H 1.092387 0.386184 0.562355 0.033 Uiso 1 1 calc R U . . .
C46 C 0.92898(16) 0.40122(5) 0.56174(14) 0.0241(4) Uani 1 1 d . . . . .
C47 C 0.93011(18) 0.41380(5) 0.66309(15) 0.0279(4) Uani 1 1 d . . . . .
C48 C 0.8282(2) 0.41885(6) 0.70415(15) 0.0340(5) Uani 1 1 d . . . . .
C49 C 0.72921(19) 0.41453(6) 0.64453(17) 0.0372(5) Uani 1 1 d . . . . .
C50 C 0.73769(17) 0.40371(6) 0.54286(16) 0.0299(4) Uani 1 1 d . . . . .
H50 H 0.671639 0.401434 0.499272 0.036 Uiso 1 1 calc R U . . .
C65 C 1.09234(16) 0.36483(5) 0.35352(16) 0.0271(4) Uani 1 1 d . . . . .
H65A H 1.098412 0.341734 0.322449 0.033 Uiso 1 1 calc R U . . .
H65B H 1.166272 0.371549 0.384315 0.033 Uiso 1 1 calc R U . . .
C66 C 1.05395(15) 0.39024(5) 0.27040(14) 0.0229(4) Uani 1 1 d . . . . .
C67 C 1.12650(16) 0.40583(6) 0.20492(16) 0.0289(4) Uani 1 1 d . . . . .
C68 C 1.08201(18) 0.43041(6) 0.13593(16) 0.0327(5) Uani 1 1 d . . . . .
C69 C 0.96820(17) 0.43786(6) 0.12848(15) 0.0291(4) Uani 1 1 d . . . . .
C70 C 0.90334(16) 0.41922(5) 0.19194(14) 0.0239(4) Uani 1 1 d . . . . .
H70 H 0.825558 0.422667 0.185334 0.029 Uiso 1 1 calc R U . . .
Cl1 Cl 0.58040(5) 0.46510(2) 0.27501(4) 0.03419(12) Uani 1 1 d D U . . .
O11 O 0.66878(16) 0.46406(5) 0.20526(15) 0.0517(5) Uani 1 1 d D U . . .
O12 O 0.5597(9) 0.4324(2) 0.3210(9) 0.054(2) Uani 0.412(16) 1 d D U P A 1
O13 O 0.4897(9) 0.4756(3) 0.2160(9) 0.069(3) Uani 0.412(16) 1 d D U P A 1
O14 O 0.6113(9) 0.4888(3) 0.3589(9) 0.070(3) Uani 0.412(16) 1 d D U P A 1
O12B O 0.6028(7) 0.43897(14) 0.3493(4) 0.0475(14) Uani 0.588(16) 1 d D U P A 2
O13B O 0.4767(5) 0.4590(3) 0.2171(6) 0.073(2) Uani 0.588(16) 1 d D U P A 2
O14B O 0.5758(7) 0.49800(11) 0.3237(5) 0.0595(16) Uani 0.588(16) 1 d D U P A 2
Cl2 Cl 1.09073(4) 0.29161(2) 0.10204(4) 0.02552(10) Uani 1 1 d D U . . .
O21 O 1.0021(4) 0.26871(14) 0.0708(4) 0.0403(12) Uani 0.842(6) 1 d D U P B 1
O22 O 1.0734(4) 0.32489(11) 0.0644(4) 0.0906(16) Uani 0.842(6) 1 d D U P B 1
O23 O 1.0933(2) 0.29192(7) 0.21476(16) 0.0534(7) Uani 0.842(6) 1 d D U P B 1
O24 O 1.19167(17) 0.27707(8) 0.0735(2) 0.0530(8) Uani 0.842(6) 1 d D U P B 1
O21B O 0.997(2) 0.2760(7) 0.049(2) 0.037(5) Uani 0.158(6) 1 d D U P B 2
O22B O 1.0446(13) 0.3261(3) 0.0910(13) 0.028(3) Uani 0.158(6) 1 d D U P B 2
O23B O 1.1602(14) 0.2948(4) 0.1931(9) 0.061(4) Uani 0.158(6) 1 d D U P B 2
O24B O 1.1657(9) 0.2923(4) 0.0154(11) 0.044(3) Uani 0.158(6) 1 d D U P B 2
Cl3 Cl 0.62381(4) 0.30867(2) 0.75216(3) 0.02322(9) Uani 1 1 d . . . . .
O31 O 0.57909(12) 0.29855(4) 0.65012(10) 0.0304(3) Uani 1 1 d . . . . .
O32 O 0.72133(15) 0.32911(5) 0.74271(13) 0.0459(4) Uani 1 1 d . . . . .
O33 O 0.65274(13) 0.27831(4) 0.81229(11) 0.0322(3) Uani 1 1 d . . . . .
O34 O 0.54284(15) 0.32797(5) 0.80359(12) 0.0476(5) Uani 1 1 d . . . . .
N1S N 1.05649(19) 0.33691(6) 0.75017(16) 0.0457(5) Uani 1 1 d . . . . .
C2S C 0.9581(2) 0.28180(6) 0.80677(19) 0.0411(5) Uani 1 1 d . . . . .
H2SA H 0.980599 0.262631 0.763720 0.062 Uiso 1 1 calc R U . . .
H2SB H 0.877815 0.284877 0.797132 0.062 Uiso 1 1 calc R U . . .
H2SC H 0.978862 0.276865 0.880097 0.062 Uiso 1 1 calc R U . . .
C1S C 1.01312(18) 0.31293(6) 0.77620(15) 0.0300(4) Uani 1 1 d . . . . .

loop_
_atom_site_aniso_label
_atom_site_aniso_U_11
_atom_site_aniso_U_22
_atom_site_aniso_U_33
_atom_site_aniso_U_23
_atom_site_aniso_U_13
_atom_site_aniso_U_12
Co1 0.01416(10) 0.01845(11) 0.01297(10) -0.00083(8) 0.00132(8) 0.00188(9)
Co2 0.01674(11) 0.01891(11) 0.01366(10) 0.00209(9) -0.00074(8) 0.00039(9)
O3 0.0190(6) 0.0170(6) 0.0181(6) -0.0005(5) -0.0006(5) 0.0021(5)
O5 0.0347(8) 0.0608(11) 0.0169(7) -0.0015(7) 0.0115(6) -0.0101(7)
O6 0.0408(8) 0.0321(8) 0.0243(7) 0.0067(6) -0.0080(6) 0.0046(7)
O7 0.0699(12) 0.0402(9) 0.0206(7) -0.0119(6) 0.0076(7) -0.0177(8)
O8 0.0369(9) 0.0697(12) 0.0356(9) 0.0049(8) 0.0135(7) -0.0254(9)
N1 0.0171(7) 0.0189(7) 0.0150(6) 0.0010(5) 0.0028(5) 0.0021(5)
N2 0.0166(7) 0.0191(7) 0.0137(6) -0.0002(5) 0.0034(5) 0.0029(5)
N3 0.0169(7) 0.0228(7) 0.0154(7) -0.0014(6) 0.0020(5) 0.0022(6)
N4 0.0188(7) 0.0189(7) 0.0164(7) -0.0018(5) -0.0002(5) 0.0019(6)
N41 0.0227(7) 0.0204(7) 0.0157(7) 0.0038(6) 0.0019(6) 0.0024(6)
N42 0.0230(8) 0.0236(8) 0.0230(8) -0.0005(6) -0.0045(6) 0.0025(6)
N43 0.0236(8) 0.0244(8) 0.0187(7) -0.0016(6) -0.0003(6) -0.0021(6)
N44 0.0179(7) 0.0262(8) 0.0181(7) -0.0003(6) 0.0000(6) -0.0022(6)
C1 0.0174(8) 0.0234(9) 0.0173(8) 0.0017(7) 0.0034(6) 0.0031(7)
C2 0.0207(8) 0.0202(8) 0.0191(8) -0.0028(7) 0.0048(7) 0.0036(7)
C3 0.0218(8) 0.0215(8) 0.0147(8) -0.0042(6) 0.0040(6) 0.0017(7)
C4 0.0222(9) 0.0249(9) 0.0180(8) 0.0039(7) 0.0061(7) 0.0020(7)
C5 0.0206(8) 0.0194(8) 0.0168(8) 0.0002(6) 0.0036(6) -0.0001(7)
C6 0.0166(8) 0.0214(8) 0.0161(8) 0.0007(6) 0.0013(6) 0.0047(6)
C7 0.0206(8) 0.0274(9) 0.0160(8) 0.0030(7) 0.0024(7) 0.0017(7)
C8 0.0187(8) 0.0359(10) 0.0156(8) 0.0029(7) 0.0037(7) 0.0036(7)
C9 0.0201(8) 0.0328(10) 0.0172(8) -0.0035(7) 0.0014(7) 0.0074(8)
C10 0.0208(8) 0.0273(9) 0.0177(8) -0.0037(7) 0.0009(7) 0.0034(7)
C11 0.0362(11) 0.0322(11) 0.0225(9) 0.0032(8) 0.0082(8) -0.0066(9)
C12 0.0295(11) 0.0583(15) 0.0176(9) 0.0095(9) 0.0025(8) 0.0074(10)
C13 0.0353(11) 0.0420(12) 0.0226(9) -0.0094(9) 0.0068(8) 0.0042(9)
C14 0.0301(10) 0.0350(11) 0.0271(10) 0.0033(8) -0.0120(8) -0.0014(9)
C15 0.0343(12) 0.0436(14) 0.0479(14) 0.0125(11) -0.0060(10) 0.0087(10)
C16 0.0401(12) 0.0219(9) 0.0260(10) 0.0028(8) 0.0003(8) -0.0019(8)
C17 0.0488(14) 0.0338(11) 0.0280(11) -0.0059(9) -0.0148(10) -0.0011(10)
C18 0.123(3) 0.0474(16) 0.0240(12) -0.0020(11) 0.0121(15) -0.0243(17)
C19 0.0462(15) 0.085(2) 0.0503(16) -0.0388(15) 0.0204(13) -0.0177(15)
C20 0.0247(11) 0.0541(15) 0.0541(15) -0.0132(12) 0.0154(10) -0.0020(10)
C21 0.0597(19) 0.084(2) 0.066(2) 0.0093(17) 0.0096(15) -0.0486(18)
C22 0.0432(13) 0.0468(14) 0.0321(11) 0.0169(10) -0.0040(10) -0.0183(11)
C25 0.0168(8) 0.0203(8) 0.0180(8) -0.0005(6) -0.0008(6) 0.0011(6)
C26 0.0178(8) 0.0191(8) 0.0153(8) -0.0021(6) 0.0027(6) 0.0036(6)
C27 0.0221(9) 0.0240(9) 0.0173(8) -0.0010(7) -0.0021(7) 0.0020(7)
C28 0.0280(9) 0.0236(9) 0.0174(8) 0.0027(7) -0.0012(7) 0.0055(7)
C29 0.0269(9) 0.0188(8) 0.0194(8) -0.0011(7) 0.0014(7) 0.0025(7)
C30 0.0201(8) 0.0200(8) 0.0195(8) -0.0021(7) -0.0002(7) 0.0013(7)
C41 0.0199(8) 0.0196(8) 0.0183(8) 0.0030(6) 0.0020(6) 0.0021(7)
C42 0.0281(10) 0.0236(9) 0.0242(9) 0.0054(7) -0.0028(8) 0.0073(8)
C43 0.0314(10) 0.0291(10) 0.0253(9) 0.0038(8) -0.0106(8) 0.0078(8)
C44 0.0417(12) 0.0259(10) 0.0179(9) 0.0057(7) 0.0102(8) -0.0008(8)
C45 0.0248(9) 0.0301(10) 0.0273(10) -0.0048(8) -0.0085(8) 0.0013(8)
C46 0.0290(10) 0.0220(9) 0.0206(9) 0.0014(7) -0.0035(7) -0.0007(7)
C47 0.0403(11) 0.0218(9) 0.0205(9) 0.0004(7) -0.0057(8) -0.0029(8)
C48 0.0526(14) 0.0300(11) 0.0199(9) -0.0071(8) 0.0055(9) -0.0102(10)
C49 0.0396(12) 0.0418(13) 0.0311(11) -0.0162(9) 0.0093(9) -0.0121(10)
C50 0.0265(10) 0.0360(11) 0.0272(10) -0.0088(8) 0.0031(8) -0.0035(8)
C65 0.0185(9) 0.0296(10) 0.0328(10) -0.0043(8) -0.0017(8) 0.0027(7)
C66 0.0192(8) 0.0266(9) 0.0228(9) -0.0079(7) 0.0015(7) -0.0018(7)
C67 0.0222(9) 0.0369(11) 0.0283(10) -0.0112(8) 0.0079(8) -0.0061(8)
C68 0.0318(11) 0.0438(12) 0.0233(9) -0.0039(9) 0.0086(8) -0.0162(9)
C69 0.0281(10) 0.0386(11) 0.0202(9) 0.0033(8) 0.0000(8) -0.0134(9)
C70 0.0221(9) 0.0297(10) 0.0196(8) 0.0037(7) -0.0003(7) -0.0068(8)
Cl1 0.0437(3) 0.0265(2) 0.0322(3) -0.0055(2) 0.0012(2) 0.0106(2)
O11 0.0540(11) 0.0508(11) 0.0522(11) -0.0214(9) 0.0181(9) -0.0107(9)
O12 0.073(5) 0.042(4) 0.049(4) 0.017(3) 0.011(3) 0.019(3)
O13 0.062(4) 0.088(6) 0.054(4) 0.032(4) -0.007(3) 0.040(4)
O14 0.077(5) 0.070(6) 0.066(5) -0.049(4) 0.018(4) -0.017(4)
O12B 0.080(4) 0.032(2) 0.031(2) 0.0038(15) 0.004(2) 0.020(2)
O13B 0.039(2) 0.127(6) 0.051(3) -0.018(4) -0.0041(19) 0.021(3)
O14B 0.104(4) 0.0266(17) 0.051(3) -0.0051(17) 0.022(3) 0.022(2)
Cl2 0.0185(2) 0.0316(2) 0.0267(2) -0.00737(18) 0.00298(17) 0.00039(17)
O21 0.0315(18) 0.046(2) 0.045(2) -0.0170(15) 0.0123(14) -0.0122(16)
O22 0.094(4) 0.051(2) 0.125(4) 0.040(2) -0.005(3) -0.0057(19)
O23 0.0352(14) 0.0988(19) 0.0261(10) -0.0186(11) 0.0015(9) 0.0019(13)
O24 0.0205(10) 0.0832(19) 0.0567(17) -0.0271(15) 0.0117(10) 0.0051(11)
O21B 0.019(6) 0.050(11) 0.040(10) -0.027(8) -0.016(7) -0.001(6)
O22B 0.028(5) 0.018(5) 0.040(6) -0.001(4) 0.014(4) -0.003(4)
O23B 0.059(8) 0.089(8) 0.032(6) -0.013(5) -0.015(6) 0.023(7)
O24B 0.020(5) 0.062(7) 0.051(7) -0.025(5) 0.019(5) -0.009(5)
Cl3 0.0287(2) 0.0243(2) 0.01720(19) -0.00091(16) 0.00584(16) 0.00361(17)
O31 0.0291(7) 0.0429(9) 0.0191(7) -0.0024(6) 0.0011(5) 0.0001(6)
O32 0.0533(11) 0.0480(10) 0.0366(9) -0.0060(7) 0.0046(8) -0.0246(8)
O33 0.0414(8) 0.0298(8) 0.0258(7) 0.0035(6) 0.0042(6) 0.0109(6)
O34 0.0642(12) 0.0535(11) 0.0271(8) 0.0034(7) 0.0177(8) 0.0357(9)
N1S 0.0560(13) 0.0446(12) 0.0349(11) 0.0060(9) -0.0084(10) -0.0153(10)
C2S 0.0483(14) 0.0350(12) 0.0402(13) 0.0036(10) 0.0036(11) -0.0099(11)
C1S 0.0334(11) 0.0339(11) 0.0218(9) -0.0001(8) -0.0047(8) -0.0047(9)

loop_
_atom_type_symbol
_atom_type_description
_atom_type_scat_dispersion_real
_atom_type_scat_dispersion_imag
_atom_type_scat_source
C C 0.0033 0.0016 'International Tables Vol C Tables 4.2.6.8 and 6.1.1.4'
Cl Cl 0.1484 0.1585 'International Tables Vol C Tables 4.2.6.8 and 6.1.1.4'
Co Co 0.3494 0.9721 'International Tables Vol C Tables 4.2.6.8 and 6.1.1.4'
H H 0.0000 0.0000 'International Tables Vol C Tables 4.2.6.8 and 6.1.1.4'
N N 0.0061 0.0033 'International Tables Vol C Tables 4.2.6.8 and 6.1.1.4'
O O 0.0106 0.0060 'International Tables Vol C Tables 4.2.6.8 and 6.1.1.4'

loop_
_exptl_crystal_face_index_h
_exptl_crystal_face_index_k
_exptl_crystal_face_index_l
_exptl_crystal_face_perp_dist
0.00 -1.00 0.00 0.0250
0.00 1.00 0.00 0.0150
1.00 0.00 0.00 0.1970
-1.00 0.00 0.00 0.2250
0.00 0.00 -1.00 0.1080
0.00 0.00 1.00 0.0730

loop_
_geom_angle_atom_site_label_1
_geom_angle_atom_site_label_2
_geom_angle_atom_site_label_3
_geom_angle
_geom_angle_site_symmetry_1
_geom_angle_site_symmetry_3
_geom_angle_publ_flag
O3 Co1 N1 97.33(6) . . ?
O3 Co1 N2 172.89(5) . . ?
O3 Co1 N3 99.53(6) . . ?
O3 Co1 N4 108.24(6) . . ?
N1 Co1 N2 81.11(5) . . ?
N3 Co1 N1 130.46(6) . . ?
N3 Co1 N2 76.59(6) . . ?
N4 Co1 N1 106.20(6) . . ?
N4 Co1 N2 78.82(6) . . ?
N4 Co1 N3 111.89(6) . . ?
O3 Co2 N41 97.79(6) . . ?
O3 Co2 N42 173.37(6) . . ?
O3 Co2 N43 108.16(6) . . ?
O3 Co2 N44 99.66(6) . . ?
N41 Co2 N42 81.70(6) . . ?
N43 Co2 N41 103.60(6) . . ?
N43 Co2 N42 78.32(6) . . ?
N43 Co2 N44 112.99(6) . . ?
N44 Co2 N41 131.58(6) . . ?
N44 Co2 N42 76.08(6) . . ?
Co1 O3 H3 113.3(19) . . ?
Co2 O3 Co1 136.30(7) . . ?
Co2 O3 H3 109.8(19) . . ?
C8 O5 C12 121.59(17) . . ?
C28 O6 C15 113.58(16) . . ?
C48 O7 C18 111.43(18) . . ?
C68 O8 C21 115.57(19) . . ?
C1 N1 Co1 111.63(10) . . ?
C1 N1 C4 108.38(13) . . ?
C2 N1 Co1 109.11(10) . . ?
C2 N1 C1 109.22(13) . . ?
C2 N1 C4 109.80(13) . . ?
C4 N1 Co1 108.68(10) . . ?
C3 N2 Co1 108.00(10) . . ?
C5 N2 Co1 108.69(10) . . ?
C5 N2 C3 111.61(13) . . ?
C5 N2 C25 110.88(13) . . ?
C25 N2 Co1 106.67(10) . . ?
C25 N2 C3 110.79(13) . . ?
C6 N3 Co1 117.88(11) . . ?
C10 N3 Co1 123.80(13) . . ?
C10 N3 C6 118.21(15) . . ?
C26 N4 Co1 117.60(12) . . ?
C30 N4 Co1 123.33(12) . . ?
C30 N4 C26 119.07(15) . . ?
C41 N41 Co2 112.10(10) . . ?
C41 N41 C42 109.26(14) . . ?
C41 N41 C44 107.94(14) . . ?
C42 N41 Co2 107.48(11) . . ?
C44 N41 Co2 109.89(11) . . ?
C44 N41 C42 110.17(15) . . ?
C43 N42 Co2 107.36(12) . . ?
C45 N42 Co2 106.70(11) . . ?
C45 N42 C43 110.89(15) . . ?
C45 N42 C65 110.60(16) . . ?
C65 N42 Co2 108.98(11) . . ?
C65 N42 C43 112.10(15) . . ?
C46 N43 Co2 117.67(13) . . ?
C50 N43 Co2 122.96(13) . . ?
C50 N43 C46 118.78(17) . . ?
C66 N44 Co2 119.38(13) . . ?
C66 N44 C70 118.85(16) . . ?
C70 N44 Co2 121.76(12) . . ?
N1 C1 H1A 109.4 . . ?
N1 C1 H1B 109.4 . . ?
N1 C1 C41 111.36(14) . . ?
H1A C1 H1B 108.0 . . ?
C41 C1 H1A 109.4 . . ?
C41 C1 H1B 109.4 . . ?
N1 C2 H2A 109.5 . . ?
N1 C2 H2B 109.5 . . ?
N1 C2 C3 110.65(14) . . ?
H2A C2 H2B 108.1 . . ?
C3 C2 H2A 109.5 . . ?
C3 C2 H2B 109.5 . . ?
N2 C3 C2 109.20(14) . . ?
N2 C3 H3A 109.8 . . ?
N2 C3 H3B 109.8 . . ?
C2 C3 H3A 109.8 . . ?
C2 C3 H3B 109.8 . . ?
H3A C3 H3B 108.3 . . ?
N1 C4 H4A 109.5 . . ?
N1 C4 H4B 109.5 . . ?
N1 C4 H4C 109.5 . . ?
H4A C4 H4B 109.5 . . ?
H4A C4 H4C 109.5 . . ?
H4B C4 H4C 109.5 . . ?
N2 C5 H5A 109.7 . . ?
N2 C5 H5B 109.7 . . ?
N2 C5 C6 109.92(14) . . ?
H5A C5 H5B 108.2 . . ?
C6 C5 H5A 109.7 . . ?
C6 C5 H5B 109.7 . . ?
N3 C6 C5 115.70(15) . . ?
N3 C6 C7 122.63(16) . . ?
C7 C6 C5 121.65(16) . . ?
C6 C7 C8 117.40(17) . . ?
C6 C7 C11 121.03(16) . . ?
C8 C7 C11 121.57(16) . . ?
O5 C8 C7 114.55(17) . . ?
O5 C8 C9 124.44(17) . . ?
C9 C8 C7 120.85(16) . . ?
C8 C9 C13 124.77(17) . . ?
C10 C9 C8 116.56(17) . . ?
C10 C9 C13 118.63(18) . . ?
N3 C10 C9 124.26(18) . . ?
N3 C10 H10 117.9 . . ?
C9 C10 H10 117.9 . . ?
C7 C11 H11A 109.5 . . ?
C7 C11 H11B 109.5 . . ?
C7 C11 H11C 109.5 . . ?
H11A C11 H11B 109.5 . . ?
H11A C11 H11C 109.5 . . ?
H11B C11 H11C 109.5 . . ?
O5 C12 H12A 109.5 . . ?
O5 C12 H12B 109.5 . . ?
O5 C12 H12C 109.5 . . ?
H12A C12 H12B 109.5 . . ?
H12A C12 H12C 109.5 . . ?
H12B C12 H12C 109.5 . . ?
C9 C13 H13A 109.5 . . ?
C9 C13 H13B 109.5 . . ?
C9 C13 H13C 109.5 . . ?
H13A C13 H13B 109.5 . . ?
H13A C13 H13C 109.5 . . ?
H13B C13 H13C 109.5 . . ?
H14A C14 H14B 109.5 . . ?
H14A C14 H14C 109.5 . . ?
H14B C14 H14C 109.5 . . ?
C27 C14 H14A 109.5 . . ?
C27 C14 H14B 109.5 . . ?
C27 C14 H14C 109.5 . . ?
O6 C15 H15A 109.5 . . ?
O6 C15 H15B 109.5 . . ?
O6 C15 H15C 109.5 . . ?
H15A C15 H15B 109.5 . . ?
H15A C15 H15C 109.5 . . ?
H15B C15 H15C 109.5 . . ?
H16A C16 H16B 109.5 . . ?
H16A C16 H16C 109.5 . . ?
H16B C16 H16C 109.5 . . ?
C29 C16 H16A 109.5 . . ?
C29 C16 H16B 109.5 . . ?
C29 C16 H16C 109.5 . . ?
H17A C17 H17B 109.5 . . ?
H17A C17 H17C 109.5 . . ?
H17B C17 H17C 109.5 . . ?
C47 C17 H17A 109.5 . . ?
C47 C17 H17B 109.5 . . ?
C47 C17 H17C 109.5 . . ?
O7 C18 H18A 109.5 . . ?
O7 C18 H18B 109.5 . . ?
O7 C18 H18C 109.5 . . ?
H18A C18 H18B 109.5 . . ?
H18A C18 H18C 109.5 . . ?
H18B C18 H18C 109.5 . . ?
H19A C19 H19B 109.5 . . ?
H19A C19 H19C 109.5 . . ?
H19B C19 H19C 109.5 . . ?
C49 C19 H19A 109.5 . . ?
C49 C19 H19B 109.5 . . ?
C49 C19 H19C 109.5 . . ?
H20A C20 H20B 109.5 . . ?
H20A C20 H20C 109.5 . . ?
H20B C20 H20C 109.5 . . ?
C67 C20 H20A 109.5 . . ?
C67 C20 H20B 109.5 . . ?
C67 C20 H20C 109.5 . . ?
O8 C21 H21A 109.5 . . ?
O8 C21 H21B 109.5 . . ?
O8 C21 H21C 109.5 . . ?
H21A C21 H21B 109.5 . . ?
H21A C21 H21C 109.5 . . ?
H21B C21 H21C 109.5 . . ?
H22A C22 H22B 109.5 . . ?
H22A C22 H22C 109.5 . . ?
H22B C22 H22C 109.5 . . ?
C69 C22 H22A 109.5 . . ?
C69 C22 H22B 109.5 . . ?
C69 C22 H22C 109.5 . . ?
N2 C25 H25A 109.4 . . ?
N2 C25 H25B 109.4 . . ?
N2 C25 C26 111.22(14) . . ?
H25A C25 H25B 108.0 . . ?
C26 C25 H25A 109.4 . . ?
C26 C25 H25B 109.4 . . ?
N4 C26 C25 115.51(15) . . ?
N4 C26 C27 121.97(16) . . ?
C27 C26 C25 122.48(16) . . ?
C26 C27 C14 120.93(17) . . ?
C26 C27 C28 117.29(16) . . ?
C28 C27 C14 121.78(17) . . ?
O6 C28 C27 119.01(17) . . ?
O6 C28 C29 119.48(17) . . ?
C29 C28 C27 121.41(16) . . ?
C28 C29 C16 123.69(17) . . ?
C30 C29 C16 119.92(17) . . ?
C30 C29 C28 116.39(17) . . ?
N4 C30 C29 123.87(17) . . ?
N4 C30 H30 118.1 . . ?
C29 C30 H30 118.1 . . ?
N41 C41 C1 111.57(14) . . ?
N41 C41 H41A 109.3 . . ?
N41 C41 H41B 109.3 . . ?
C1 C41 H41A 109.3 . . ?
C1 C41 H41B 109.3 . . ?
H41A C41 H41B 108.0 . . ?
N41 C42 H42A 109.6 . . ?
N41 C42 H42B 109.6 . . ?
N41 C42 C43 110.32(15) . . ?
H42A C42 H42B 108.1 . . ?
C43 C42 H42A 109.6 . . ?
C43 C42 H42B 109.6 . . ?
N42 C43 C42 109.47(15) . . ?
N42 C43 H43A 109.8 . . ?
N42 C43 H43B 109.8 . . ?
C42 C43 H43A 109.8 . . ?
C42 C43 H43B 109.8 . . ?
H43A C43 H43B 108.2 . . ?
N41 C44 H44A 109.5 . . ?
N41 C44 H44B 109.5 . . ?
N41 C44 H44C 109.5 . . ?
H44A C44 H44B 109.5 . . ?
H44A C44 H44C 109.5 . . ?
H44B C44 H44C 109.5 . . ?
N42 C45 H45A 109.6 . . ?
N42 C45 H45B 109.6 . . ?
N42 C45 C46 110.26(16) . . ?
H45A C45 H45B 108.1 . . ?
C46 C45 H45A 109.6 . . ?
C46 C45 H45B 109.6 . . ?
N43 C46 C45 114.83(16) . . ?
N43 C46 C47 122.31(19) . . ?
C47 C46 C45 122.85(18) . . ?
C46 C47 C17 121.7(2) . . ?
C48 C47 C17 121.35(19) . . ?
C48 C47 C46 116.99(19) . . ?
O7 C48 C47 119.8(2) . . ?
O7 C48 C49 118.4(2) . . ?
C49 C48 C47 121.87(18) . . ?
C48 C49 C19 122.1(2) . . ?
C50 C49 C19 121.6(2) . . ?
C50 C49 C48 116.3(2) . . ?
N43 C50 C49 123.5(2) . . ?
N43 C50 H50 118.2 . . ?
C49 C50 H50 118.2 . . ?
N42 C65 H65A 109.7 . . ?
N42 C65 H65B 109.7 . . ?
N42 C65 C66 109.66(15) . . ?
H65A C65 H65B 108.2 . . ?
C66 C65 H65A 109.7 . . ?
C66 C65 H65B 109.7 . . ?
N44 C66 C65 114.85(16) . . ?
N44 C66 C67 122.63(18) . . ?
C67 C66 C65 122.51(17) . . ?
C66 C67 C20 120.3(2) . . ?
C68 C67 C20 122.74(19) . . ?
C68 C67 C66 116.93(18) . . ?
O8 C68 C67 121.8(2) . . ?
O8 C68 C69 116.7(2) . . ?
C67 C68 C69 121.44(18) . . ?
C68 C69 C22 122.38(18) . . ?
C70 C69 C22 121.07(19) . . ?
C70 C69 C68 116.53(19) . . ?
N44 C70 C69 123.38(18) . . ?
N44 C70 H70 118.3 . . ?
C69 C70 H70 118.3 . . ?
O11 Cl1 O14 108.4(3) . . ?
O12 Cl1 O11 112.9(3) . . ?
O12 Cl1 O14 107.6(5) . . ?
O13 Cl1 O11 105.5(5) . . ?
O13 Cl1 O12 110.0(5) . . ?
O13 Cl1 O14 112.6(6) . . ?
O12B Cl1 O11 106.6(3) . . ?
O12B Cl1 O13B 110.7(3) . . ?
O12B Cl1 O14B 111.2(3) . . ?
O13B Cl1 O11 109.4(3) . . ?
O14B Cl1 O11 110.5(3) . . ?
O14B Cl1 O13B 108.5(3) . . ?
O21 Cl2 O23 104.5(3) . . ?
O22 Cl2 O21 112.9(3) . . ?
O22 Cl2 O23 109.4(3) . . ?
O22 Cl2 O24 113.2(2) . . ?
O24 Cl2 O21 108.7(3) . . ?
O24 Cl2 O23 107.62(15) . . ?
O21B Cl2 O22B 93.3(15) . . ?
O21B Cl2 O24B 98.8(15) . . ?
O22B Cl2 O24B 99.3(8) . . ?
O23B Cl2 O21B 148.8(15) . . ?
O23B Cl2 O22B 101.8(10) . . ?
O23B Cl2 O24B 105.3(8) . . ?
O31 Cl3 O33 109.11(9) . . ?
O32 Cl3 O31 109.53(9) . . ?
O32 Cl3 O33 109.19(11) . . ?
O34 Cl3 O31 109.77(10) . . ?
O34 Cl3 O32 109.91(12) . . ?
O34 Cl3 O33 109.32(9) . . ?
H2SA C2S H2SB 109.5 . . ?
H2SA C2S H2SC 109.5 . . ?
H2SB C2S H2SC 109.5 . . ?
C1S C2S H2SA 109.5 . . ?
C1S C2S H2SB 109.5 . . ?
C1S C2S H2SC 109.5 . . ?
N1S C1S C2S 178.4(2) . . ?

loop_
_geom_bond_atom_site_label_1
_geom_bond_atom_site_label_2
_geom_bond_distance
_geom_bond_site_symmetry_2
_geom_bond_publ_flag
Co1 O3 1.9756(13) . ?
Co1 N1 2.1398(14) . ?
Co1 N2 2.1952(15) . ?
Co1 N3 2.0739(14) . ?
Co1 N4 2.0419(15) . ?
Co2 O3 1.9694(13) . ?
Co2 N41 2.1456(15) . ?
Co2 N42 2.1998(16) . ?
Co2 N43 2.0595(15) . ?
Co2 N44 2.0731(15) . ?
O3 H3 0.78(3) . ?
O5 C8 1.360(2) . ?
O5 C12 1.430(2) . ?
O6 C15 1.429(3) . ?
O6 C28 1.374(2) . ?
O7 C18 1.444(3) . ?
O7 C48 1.382(2) . ?
O8 C21 1.440(3) . ?
O8 C68 1.374(2) . ?
N1 C1 1.489(2) . ?
N1 C2 1.485(2) . ?
N1 C4 1.491(2) . ?
N2 C3 1.483(2) . ?
N2 C5 1.479(2) . ?
N2 C25 1.479(2) . ?
N3 C6 1.348(2) . ?
N3 C10 1.347(2) . ?
N4 C26 1.348(2) . ?
N4 C30 1.341(2) . ?
N41 C41 1.483(2) . ?
N41 C42 1.489(2) . ?
N41 C44 1.488(2) . ?
N42 C43 1.480(2) . ?
N42 C45 1.478(2) . ?
N42 C65 1.479(3) . ?
N43 C46 1.346(2) . ?
N43 C50 1.345(2) . ?
N44 C66 1.341(2) . ?
N44 C70 1.352(2) . ?
C1 H1A 0.9900 . ?
C1 H1B 0.9900 . ?
C1 C41 1.529(2) . ?
C2 H2A 0.9900 . ?
C2 H2B 0.9900 . ?
C2 C3 1.515(2) . ?
C3 H3A 0.9900 . ?
C3 H3B 0.9900 . ?
C4 H4A 0.9800 . ?
C4 H4B 0.9800 . ?
C4 H4C 0.9800 . ?
C5 H5A 0.9900 . ?
C5 H5B 0.9900 . ?
C5 C6 1.513(2) . ?
C6 C7 1.392(2) . ?
C7 C8 1.404(3) . ?
C7 C11 1.507(3) . ?
C8 C9 1.398(3) . ?
C9 C10 1.381(3) . ?
C9 C13 1.512(3) . ?
C10 H10 0.9500 . ?
C11 H11A 0.9800 . ?
C11 H11B 0.9800 . ?
C11 H11C 0.9800 . ?
C12 H12A 0.9800 . ?
C12 H12B 0.9800 . ?
C12 H12C 0.9800 . ?
C13 H13A 0.9800 . ?
C13 H13B 0.9800 . ?
C13 H13C 0.9800 . ?
C14 H14A 0.9800 . ?
C14 H14B 0.9800 . ?
C14 H14C 0.9800 . ?
C14 C27 1.505(3) . ?
C15 H15A 0.9800 . ?
C15 H15B 0.9800 . ?
C15 H15C 0.9800 . ?
C16 H16A 0.9800 . ?
C16 H16B 0.9800 . ?
C16 H16C 0.9800 . ?
C16 C29 1.508(3) . ?
C17 H17A 0.9800 . ?
C17 H17B 0.9800 . ?
C17 H17C 0.9800 . ?
C17 C47 1.511(3) . ?
C18 H18A 0.9800 . ?
C18 H18B 0.9800 . ?
C18 H18C 0.9800 . ?
C19 H19A 0.9800 . ?
C19 H19B 0.9800 . ?
C19 H19C 0.9800 . ?
C19 C49 1.501(3) . ?
C20 H20A 0.9800 . ?
C20 H20B 0.9800 . ?
C20 H20C 0.9800 . ?
C20 C67 1.512(3) . ?
C21 H21A 0.9800 . ?
C21 H21B 0.9800 . ?
C21 H21C 0.9800 . ?
C22 H22A 0.9800 . ?
C22 H22B 0.9800 . ?
C22 H22C 0.9800 . ?
C22 C69 1.501(3) . ?
C25 H25A 0.9900 . ?
C25 H25B 0.9900 . ?
C25 C26 1.506(2) . ?
C26 C27 1.392(2) . ?
C27 C28 1.398(3) . ?
C28 C29 1.395(3) . ?
C29 C30 1.378(2) . ?
C30 H30 0.9500 . ?
C41 H41A 0.9900 . ?
C41 H41B 0.9900 . ?
C42 H42A 0.9900 . ?
C42 H42B 0.9900 . ?
C42 C43 1.516(3) . ?
C43 H43A 0.9900 . ?
C43 H43B 0.9900 . ?
C44 H44A 0.9800 . ?
C44 H44B 0.9800 . ?
C44 H44C 0.9800 . ?
C45 H45A 0.9900 . ?
C45 H45B 0.9900 . ?
C45 C46 1.509(3) . ?
C46 C47 1.394(3) . ?
C47 C48 1.390(3) . ?
C48 C49 1.389(3) . ?
C49 C50 1.387(3) . ?
C50 H50 0.9500 . ?
C65 H65A 0.9900 . ?
C65 H65B 0.9900 . ?
C65 C66 1.509(3) . ?
C66 C67 1.398(3) . ?
C67 C68 1.391(3) . ?
C68 C69 1.406(3) . ?
C69 C70 1.379(3) . ?
C70 H70 0.9500 . ?
Cl1 O11 1.4446(18) . ?
Cl1 O12 1.436(7) . ?
Cl1 O13 1.356(8) . ?
Cl1 O14 1.452(6) . ?
Cl1 O12B 1.411(5) . ?
Cl1 O13B 1.436(6) . ?
Cl1 O14B 1.430(5) . ?
Cl2 O21 1.433(4) . ?
Cl2 O22 1.395(4) . ?
Cl2 O23 1.451(2) . ?
Cl2 O24 1.419(2) . ?
Cl2 O21B 1.427(13) . ?
Cl2 O22B 1.459(12) . ?
Cl2 O23B 1.402(10) . ?
Cl2 O24B 1.487(9) . ?
Cl3 O31 1.4424(14) . ?
Cl3 O32 1.4372(17) . ?
Cl3 O33 1.4444(15) . ?
Cl3 O34 1.4340(15) . ?
N1S C1S 1.134(3) . ?
C2S H2SA 0.9800 . ?
C2S H2SB 0.9800 . ?
C2S H2SC 0.9800 . ?
C2S C1S 1.452(3) . ?

loop_
_geom_torsion_atom_site_label_1
_geom_torsion_atom_site_label_2
_geom_torsion_atom_site_label_3
_geom_torsion_atom_site_label_4
_geom_torsion
_geom_torsion_site_symmetry_1
_geom_torsion_site_symmetry_2
_geom_torsion_site_symmetry_3
_geom_torsion_site_symmetry_4
_geom_torsion_publ_flag
Co1 N1 C1 C41 43.21(17) . . . . ?
Co1 N1 C2 C3 38.78(15) . . . . ?
Co1 N2 C3 C2 39.48(15) . . . . ?
Co1 N2 C5 C6 34.18(16) . . . . ?
Co1 N2 C25 C26 33.94(15) . . . . ?
Co1 N3 C6 C5 -5.58(19) . . . . ?
Co1 N3 C6 C7 173.10(13) . . . . ?
Co1 N3 C10 C9 -175.42(14) . . . . ?
Co1 N4 C26 C25 3.37(19) . . . . ?
Co1 N4 C26 C27 -178.92(13) . . . . ?
Co1 N4 C30 C29 178.99(13) . . . . ?
Co2 N41 C41 C1 43.73(16) . . . . ?
Co2 N41 C42 C43 42.20(17) . . . . ?
Co2 N42 C43 C42 38.60(18) . . . . ?
Co2 N42 C45 C46 37.22(18) . . . . ?
Co2 N42 C65 C66 35.31(17) . . . . ?
Co2 N43 C46 C45 9.4(2) . . . . ?
Co2 N43 C46 C47 -171.46(14) . . . . ?
Co2 N43 C50 C49 167.31(17) . . . . ?
Co2 N44 C66 C65 0.2(2) . . . . ?
Co2 N44 C66 C67 179.11(14) . . . . ?
Co2 N44 C70 C69 176.09(15) . . . . ?
O5 C8 C9 C10 -176.18(18) . . . . ?
O5 C8 C9 C13 1.7(3) . . . . ?
O6 C28 C29 C16 4.3(3) . . . . ?
O6 C28 C29 C30 -175.40(16) . . . . ?
O7 C48 C49 C19 0.3(4) . . . . ?
O7 C48 C49 C50 -179.0(2) . . . . ?
O8 C68 C69 C22 -4.0(3) . . . . ?
O8 C68 C69 C70 177.45(18) . . . . ?
N1 C1 C41 N41 -129.31(15) . . . . ?
N1 C2 C3 N2 -53.27(18) . . . . ?
N2 C5 C6 N3 -20.3(2) . . . . ?
N2 C5 C6 C7 160.96(16) . . . . ?
N2 C25 C26 N4 -26.5(2) . . . . ?
N2 C25 C26 C27 155.83(16) . . . . ?
N3 C6 C7 C8 3.5(3) . . . . ?
N3 C6 C7 C11 -176.01(17) . . . . ?
N4 C26 C27 C14 179.53(17) . . . . ?
N4 C26 C27 C28 0.2(3) . . . . ?
N41 C42 C43 N42 -55.6(2) . . . . ?
N42 C45 C46 N43 -32.5(2) . . . . ?
N42 C45 C46 C47 148.44(18) . . . . ?
N42 C65 C66 N44 -24.6(2) . . . . ?
N42 C65 C66 C67 156.44(17) . . . . ?
N43 C46 C47 C17 -175.96(18) . . . . ?
N43 C46 C47 C48 4.4(3) . . . . ?
N44 C66 C67 C20 -172.79(19) . . . . ?
N44 C66 C67 C68 5.1(3) . . . . ?
C1 N1 C2 C3 161.05(13) . . . . ?
C2 N1 C1 C41 -77.54(17) . . . . ?
C3 N2 C5 C6 153.19(14) . . . . ?
C3 N2 C25 C26 -83.37(17) . . . . ?
C4 N1 C1 C41 162.87(14) . . . . ?
C4 N1 C2 C3 -80.24(16) . . . . ?
C5 N2 C3 C2 -79.93(17) . . . . ?
C5 N2 C25 C26 152.12(14) . . . . ?
C5 C6 C7 C8 -177.89(16) . . . . ?
C5 C6 C7 C11 2.6(3) . . . . ?
C6 N3 C10 C9 0.7(3) . . . . ?
C6 C7 C8 O5 174.33(16) . . . . ?
C6 C7 C8 C9 -1.3(3) . . . . ?
C7 C8 C9 C10 -1.0(3) . . . . ?
C7 C8 C9 C13 176.89(18) . . . . ?
C8 C9 C10 N3 1.4(3) . . . . ?
C10 N3 C6 C5 178.12(15) . . . . ?
C10 N3 C6 C7 -3.2(3) . . . . ?
C11 C7 C8 O5 -6.1(3) . . . . ?
C11 C7 C8 C9 178.21(18) . . . . ?
C12 O5 C8 C7 139.2(2) . . . . ?
C12 O5 C8 C9 -45.4(3) . . . . ?
C13 C9 C10 N3 -176.63(18) . . . . ?
C14 C27 C28 O6 -3.8(3) . . . . ?
C14 C27 C28 C29 179.90(18) . . . . ?
C15 O6 C28 C27 98.1(2) . . . . ?
C15 O6 C28 C29 -85.6(2) . . . . ?
C16 C29 C30 N4 179.86(17) . . . . ?
C17 C47 C48 O7 -3.9(3) . . . . ?
C17 C47 C48 C49 174.9(2) . . . . ?
C18 O7 C48 C47 -89.2(3) . . . . ?
C18 O7 C48 C49 92.0(3) . . . . ?
C19 C49 C50 N43 -176.8(2) . . . . ?
C20 C67 C68 O8 -3.8(3) . . . . ?
C20 C67 C68 C69 174.4(2) . . . . ?
C21 O8 C68 C67 -69.3(3) . . . . ?
C21 O8 C68 C69 112.3(3) . . . . ?
C22 C69 C70 N44 -174.56(19) . . . . ?
C25 N2 C3 C2 155.97(14) . . . . ?
C25 N2 C5 C6 -82.76(17) . . . . ?
C25 C26 C27 C14 -2.9(3) . . . . ?
C25 C26 C27 C28 177.75(16) . . . . ?
C26 N4 C30 C29 -0.1(3) . . . . ?
C26 C27 C28 O6 175.52(16) . . . . ?
C26 C27 C28 C29 -0.8(3) . . . . ?
C27 C28 C29 C16 -179.43(18) . . . . ?
C27 C28 C29 C30 0.9(3) . . . . ?
C28 C29 C30 N4 -0.4(3) . . . . ?
C30 N4 C26 C25 -177.47(15) . . . . ?
C30 N4 C26 C27 0.2(2) . . . . ?
C41 N41 C42 C43 164.06(15) . . . . ?
C42 N41 C41 C1 -75.30(17) . . . . ?
C43 N42 C45 C46 -79.39(19) . . . . ?
C43 N42 C65 C66 154.00(16) . . . . ?
C44 N41 C41 C1 164.90(15) . . . . ?
C44 N41 C42 C43 -77.53(19) . . . . ?
C45 N42 C43 C42 154.80(16) . . . . ?
C45 N42 C65 C66 -81.68(18) . . . . ?
C45 C46 C47 C17 3.1(3) . . . . ?
C45 C46 C47 C48 -176.51(19) . . . . ?
C46 N43 C50 C49 -3.7(3) . . . . ?
C46 C47 C48 O7 175.69(18) . . . . ?
C46 C47 C48 C49 -5.6(3) . . . . ?
C47 C48 C49 C19 -178.4(2) . . . . ?
C47 C48 C49 C50 2.2(3) . . . . ?
C48 C49 C50 N43 2.5(3) . . . . ?
C50 N43 C46 C45 -179.11(18) . . . . ?
C50 N43 C46 C47 0.0(3) . . . . ?
C65 N42 C43 C42 -81.0(2) . . . . ?
C65 N42 C45 C46 155.61(16) . . . . ?
C65 C66 C67 C20 6.1(3) . . . . ?
C65 C66 C67 C68 -176.03(18) . . . . ?
C66 N44 C70 C69 -2.5(3) . . . . ?
C66 C67 C68 O8 178.38(18) . . . . ?
C66 C67 C68 C69 -3.4(3) . . . . ?
C67 C68 C69 C22 177.6(2) . . . . ?
C67 C68 C69 C70 -0.9(3) . . . . ?
C68 C69 C70 N44 4.0(3) . . . . ?
C70 N44 C66 C65 178.76(16) . . . . ?
C70 N44 C66 C67 -2.3(3) . . . . ?

loop_
_smtbx_masks_void_nr
_smtbx_masks_void_average_x
_smtbx_masks_void_average_y
_smtbx_masks_void_average_z
_smtbx_masks_void_volume
_smtbx_masks_void_count_electrons
_smtbx_masks_void_content
1 -0.610 0.000 0.000 330.6 84.9 '4 MeCN'
2 0.048 0.500 0.500 330.6 84.9 '4 MeCN'
